data_4117014
loop_
_publ_author_name
'Virginie Queneau'
'Slavi C. Sevov'

_publ_section_title
;
 Cs6Ge8Zn: A Zintl Phase with Isolated Heteroatomic Clusters of Ge8Zn
;
_journal_name_full 'Journal of the American Chemical Society'
_journal_page_first 8109
_journal_page_last 8110
_journal_paper_doi 10.1021/ja9717121
_journal_volume 119
_journal_year 1997
_chemical_formula_sum 'Cs6 Ge8 Zn'
_chemical_formula_weight 1443.55
_chemical_name_systematic
;
 Cs6Ge8Zn
;
_space_group_IT_number 42
_symmetry_cell_setting orthorhombic
_symmetry_space_group_name_Hall 'F 2 -2'
_symmetry_space_group_name_H-M 'F m m 2'
_atom_sites_solution_hydrogens geom
_atom_sites_solution_primary direct
_atom_sites_solution_secondary difmap
_audit_creation_method SHELXL
_cell_angle_alpha 90.00
_cell_angle_beta 90.00
_cell_angle_gamma 90.00
_cell_formula_units_Z 12
_cell_length_a 22.090(2)
_cell_length_b 23.421(4)
_cell_length_c 12.467(2)
_cell_measurement_reflns_used 25
_cell_measurement_temperature 293(2)
_cell_measurement_theta_max 11.199
_cell_measurement_theta_min 6.718
_cell_volume 6450.1(16)
_computing_cell_refinement CAD4_(Enraf-Nonius,_1977)
_computing_data_collection CAD4_(Enraf-Nonius,_1977)
_computing_data_reduction SDP_Package_(Enraf-Nonius,_1985)
_computing_molecular_graphics 'SHELXTL (Siemens, 1994)'
_computing_publication_material 'SHELXTL (Siemens, 1994)'
_computing_structure_refinement 'SHELXL-93 (Sheldrick, 1993)'
_computing_structure_solution 'SHELXS-86 (Sheldrick, 1990)'
_diffrn_ambient_temperature 293(2)
_diffrn_measurement_device Enraf_Nonius_CAD4
_diffrn_measurement_method omega
_diffrn_radiation_monochromator graphite
_diffrn_radiation_source 'fine-focus sealed tube'
_diffrn_radiation_type MoK\a
_diffrn_radiation_wavelength 0.71073
_diffrn_reflns_av_R_equivalents 0.0858
_diffrn_reflns_av_sigmaI/netI 0.1253
_diffrn_reflns_limit_h_max 26
_diffrn_reflns_limit_h_min 0
_diffrn_reflns_limit_k_max 27
_diffrn_reflns_limit_k_min -27
_diffrn_reflns_limit_l_max 14
_diffrn_reflns_limit_l_min -14
_diffrn_reflns_number 3563
_diffrn_reflns_theta_max 24.99
_diffrn_reflns_theta_min 2.07
_diffrn_standards_decay_% -0.9
_diffrn_standards_interval_count 200
_diffrn_standards_interval_time 120
_diffrn_standards_number 3
_exptl_absorpt_coefficient_mu 22.098
_exptl_absorpt_correction_T_max 0.9991
_exptl_absorpt_correction_T_min 0.4821
_exptl_absorpt_correction_type psi-scans
_exptl_crystal_colour black
_exptl_crystal_density_diffrn 4.460
_exptl_crystal_description plate-like
_exptl_crystal_F_000 7392
_exptl_crystal_size_max 0.14
_exptl_crystal_size_mid 0.10
_exptl_crystal_size_min 0.06
_refine_diff_density_max 2.229
_refine_diff_density_min -2.396
_refine_diff_density_rms 0.465
_refine_ls_abs_structure_details 'Flack H D (1983), Acta Cryst. A39, 876-881'
_refine_ls_abs_structure_Flack 0.45(12)
_refine_ls_extinction_coef 0.000006(4)
_refine_ls_extinction_expression Fc^*^=kFc[1+0.001xFc^2^\l^3^/sin(2\q)]^-1/4^
_refine_ls_extinction_method SHELXL
_refine_ls_goodness_of_fit_all 1.143
_refine_ls_goodness_of_fit_obs 1.080
_refine_ls_matrix_type full
_refine_ls_number_parameters 119
_refine_ls_number_reflns 2990
_refine_ls_number_restraints 1
_refine_ls_restrained_S_all 1.143
_refine_ls_restrained_S_obs 1.080
_refine_ls_R_factor_all 0.1524
_refine_ls_R_factor_obs 0.0795
_refine_ls_shift/esd_max 0.000
_refine_ls_shift/esd_mean 0.000
_refine_ls_structure_factor_coef Fsqd
_refine_ls_weighting_details 'w=1/[\s^2^(Fo^2^)+(0.0454P)^2^+1599.1935P] where P=(Fo^2^+2Fc^2^)/3'
_refine_ls_weighting_scheme calc
_refine_ls_wR_factor_all 0.1995
_refine_ls_wR_factor_obs 0.1440
_reflns_number_observed 1766
_reflns_number_total 2990
_reflns_observed_criterion >2sigma(I)
_cod_data_source_file ja9717121.cif
_cod_data_source_block Cs6Ge8Zn
_cod_depositor_comments
;
The following automatic conversions were performed:

'_refine_ls_weighting_scheme' value 'calc
w=1/[\s^2^(Fo^2^)+(0.0454P)^2^+1599.1935P] where P=(Fo^2^+2Fc^2^)/3'
was changed to 'calc'. New tag '_refine_ls_weighting_details' was
created. The value of the new tag was set to
'w=1/[\s^2^(Fo^2^)+(0.0454P)^2^+1599.1935P] where
P=(Fo^2^+2Fc^2^)/3'.

Automatic conversion script
Id: cif_fix_values 3143 2015-03-26 13:38:13Z robertas 
;
_cod_database_code 4117014

loop_
_symmetry_equiv_pos_as_xyz
'x, y, z'
'-x, -y, z'
'x, -y, z'
'-x, y, z'
'x, y+1/2, z+1/2'
'-x, -y+1/2, z+1/2'
'x, -y+1/2, z+1/2'
'-x, y+1/2, z+1/2'
'x+1/2, y, z+1/2'
'-x+1/2, -y, z+1/2'
'x+1/2, -y, z+1/2'
'-x+1/2, y, z+1/2'
'x+1/2, y+1/2, z'
'-x+1/2, -y+1/2, z'
'x+1/2, -y+1/2, z'
'-x+1/2, y+1/2, z'

loop_
_atom_site_aniso_label
_atom_site_aniso_U_11
_atom_site_aniso_U_22
_atom_site_aniso_U_33
_atom_site_aniso_U_23
_atom_site_aniso_U_13
_atom_site_aniso_U_12
Cs1 0.038(4) 0.028(4) 0.021(3) 0.000 0.000 0.000
Cs2 0.025(2) 0.031(3) 0.027(2) 0.000 -0.002(2) 0.000
Cs3 0.042(3) 0.045(3) 0.028(2) -0.003(2) 0.000 0.000
Cs4 0.032(4) 0.039(4) 0.026(3) 0.000 0.000 0.000
Cs5 0.036(2) 0.037(2) 0.034(2) 0.000(2) 0.000(2) 0.000(2)
Cs6 0.039(3) 0.039(3) 0.028(2) 0.002(2) 0.000 0.000
Cs7 0.039(3) 0.042(3) 0.028(2) 0.000 0.004(2) 0.000
Cs8 0.041(2) 0.051(2) 0.035(2) -0.010(2) -0.001(2) 0.003(2)
Zn1 0.030(5) 0.027(5) 0.033(4) 0.000 -0.002(4) 0.000
Ge1 0.051(4) 0.020(3) 0.041(3) 0.003(3) -0.004(3) -0.002(3)
Ge2 0.052(3) 0.033(3) 0.019(2) 0.004(2) -0.001(2) -0.001(3)
Ge3 0.030(3) 0.035(3) 0.037(3) -0.005(3) 0.009(2) 0.002(3)
Ge4 0.030(3) 0.042(3) 0.030(2) 0.005(3) 0.012(2) 0.003(3)
Zn2 0.035(7) 0.019(7) 0.026(6) 0.000 0.000 0.000
Ge5 0.023(2) 0.033(3) 0.026(2) 0.001(3) 0.004(2) -0.001(2)
Ge6 0.037(4) 0.031(4) 0.018(3) -0.001(3) 0.000 0.000
Ge7 0.033(5) 0.023(5) 0.035(4) -0.003(3) 0.000 0.000

loop_
_atom_site_label
_atom_site_type_symbol
_atom_site_fract_x
_atom_site_fract_y
_atom_site_fract_z
_atom_site_U_iso_or_equiv
_atom_site_thermal_displace_type
_atom_site_occupancy
_atom_site_calc_flag
_atom_site_refinement_flags
Cs1 Cs 0.0000 0.0000 0.9116(5) 0.029(2) Uani 1 d S
Cs2 Cs 0.8528(2) 0.0000 0.4691(4) 0.0275(11) Uani 1 d S
Cs3 Cs 0.0000 0.8164(2) 0.9121(4) 0.0386(12) Uani 1 d S
Cs4 Cs 0.0000 0.0000 0.2426(5) 0.033(2) Uani 1 d S
Cs5 Cs 0.8543(2) 0.18113(14) 0.4776(3) 0.0360(9) Uani 1 d .
Cs6 Cs 0.0000 0.1691(2) 0.2254(3) 0.0352(12) Uani 1 d S
Cs7 Cs 0.8138(2) 0.0000 0.8028(4) 0.0364(12) Uani 1 d S
Cs8 Cs 0.8094(2) 0.17119(15) 0.7948(3) 0.0422(9) Uani 1 d .
Zn1 Zn 0.8333(5) 0.0000 0.1178(8) 0.030(2) Uani 1 d S
Ge1 Ge 0.8323(3) 0.1801(2) 0.1142(5) 0.0374(13) Uani 1 d .
Ge2 Ge 0.8421(2) 0.0939(2) 0.2345(3) 0.0348(12) Uani 1 d .
Ge3 Ge 0.7290(2) 0.0937(3) 0.5660(4) 0.0342(12) Uani 1 d .
Ge4 Ge 0.8878(2) 0.9062(3) 0.0408(4) 0.0343(13) Uani 1 d .
Zn2 Zn 0.0000 0.0000 0.6137(9) 0.027(3) Uani 1 d S
Ge5 Ge 0.9407(2) 0.9069(2) 0.6769(3) 0.0271(11) Uani 1 d .
Ge6 Ge 0.0000 0.0937(3) 0.4937(5) 0.029(2) Uani 1 d S
Ge7 Ge 0.0000 0.8203(3) 0.6164(6) 0.030(2) Uani 1 d S

loop_
_atom_type_symbol
_atom_type_description
_atom_type_scat_dispersion_real
_atom_type_scat_dispersion_imag
_atom_type_scat_source
Zn Zn 0.2839 1.4301 'International Tables Vol C Tables 4.2.6.8 and 6.1.1.4'
Ge Ge 0.1547 1.8001 'International Tables Vol C Tables 4.2.6.8 and 6.1.1.4'
Cs Cs -0.3680 2.1192 'International Tables Vol C Tables 4.2.6.8 and 6.1.1.4'

loop_
_geom_angle_atom_site_label_1
_geom_angle_atom_site_label_2
_geom_angle_atom_site_label_3
_geom_angle
_geom_angle_site_symmetry_1
_geom_angle_site_symmetry_3
Ge4 Cs1 Ge4 128.1(2) 2_666 1_446
Ge4 Cs1 Ge4 73.3(2) 2_666 4_646
Ge4 Cs1 Ge4 84.6(2) 1_446 4_646
Ge4 Cs1 Ge4 84.6(2) 2_666 3_466
Ge4 Cs1 Ge4 73.3(2) 1_446 3_466
Ge4 Cs1 Ge4 128.1(2) 4_646 3_466
Ge4 Cs1 Zn2 115.93(12) 2_666 .
Ge4 Cs1 Zn2 115.93(12) 1_446 .
Ge4 Cs1 Zn2 115.93(12) 4_646 .
Ge4 Cs1 Zn2 115.93(12) 3_466 .
Ge4 Cs1 Ge5 153.2(2) 2_666 1_445
Ge4 Cs1 Ge5 76.54(10) 1_446 1_445
Ge4 Cs1 Ge5 102.81(11) 4_646 1_445
Ge4 Cs1 Ge5 116.00(11) 3_466 1_445
Zn2 Cs1 Ge5 40.99(9) . 1_445
Ge4 Cs1 Ge5 116.00(11) 2_666 4_645
Ge4 Cs1 Ge5 102.81(11) 1_446 4_645
Ge4 Cs1 Ge5 76.54(10) 4_646 4_645
Ge4 Cs1 Ge5 153.2(2) 3_466 4_645
Zn2 Cs1 Ge5 40.99(9) . 4_645
Ge5 Cs1 Ge5 39.48(14) 1_445 4_645
Ge4 Cs1 Ge5 102.81(11) 2_666 3_465
Ge4 Cs1 Ge5 116.00(11) 1_446 3_465
Ge4 Cs1 Ge5 153.2(2) 4_646 3_465
Ge4 Cs1 Ge5 76.54(10) 3_466 3_465
Zn2 Cs1 Ge5 40.99(9) . 3_465
Ge5 Cs1 Ge5 68.4(2) 1_445 3_465
Ge5 Cs1 Ge5 82.0(2) 4_645 3_465
Ge4 Cs1 Ge5 76.54(10) 2_666 2_665
Ge4 Cs1 Ge5 153.2(2) 1_446 2_665
Ge4 Cs1 Ge5 116.00(11) 4_646 2_665
Ge4 Cs1 Ge5 102.81(11) 3_466 2_665
Zn2 Cs1 Ge5 40.99(9) . 2_665
Ge5 Cs1 Ge5 82.0(2) 1_445 2_665
Ge5 Cs1 Ge5 68.4(2) 4_645 2_665
Ge5 Cs1 Ge5 39.48(14) 3_465 2_665
Ge4 Cs1 Cs4 64.07(12) 2_666 1_556
Ge4 Cs1 Cs4 64.07(12) 1_446 1_556
Ge4 Cs1 Cs4 64.07(12) 4_646 1_556
Ge4 Cs1 Cs4 64.07(12) 3_466 1_556
Zn2 Cs1 Cs4 180.0 . 1_556
Ge5 Cs1 Cs4 139.01(9) 1_445 1_556
Ge5 Cs1 Cs4 139.01(9) 4_645 1_556
Ge5 Cs1 Cs4 139.01(9) 3_465 1_556
Ge5 Cs1 Cs4 139.01(9) 2_665 1_556
Ge4 Cs1 Cs3 126.60(12) 2_666 1_545
Ge4 Cs1 Cs3 53.32(10) 1_446 1_545
Ge4 Cs1 Cs3 53.32(10) 4_646 1_545
Ge4 Cs1 Cs3 126.60(12) 3_466 1_545
Zn2 Cs1 Cs3 90.07(12) . 1_545
Ge5 Cs1 Cs3 55.85(11) 1_445 1_545
Ge5 Cs1 Cs3 55.85(11) 4_645 1_545
Ge5 Cs1 Cs3 124.3(2) 3_465 1_545
Ge5 Cs1 Cs3 124.3(2) 2_665 1_545
Cs4 Cs1 Cs3 89.93(12) 1_556 1_545
Ge4 Cs1 Cs3 53.32(10) 2_666 2_565
Ge4 Cs1 Cs3 126.60(12) 1_446 2_565
Ge4 Cs1 Cs3 126.60(12) 4_646 2_565
Ge4 Cs1 Cs3 53.32(10) 3_466 2_565
Zn2 Cs1 Cs3 90.07(12) . 2_565
Ge5 Cs1 Cs3 124.3(2) 1_445 2_565
Ge5 Cs1 Cs3 124.3(2) 4_645 2_565
Ge5 Cs1 Cs3 55.85(11) 3_465 2_565
Ge5 Cs1 Cs3 55.85(11) 2_665 2_565
Cs4 Cs1 Cs3 89.93(12) 1_556 2_565
Cs3 Cs1 Cs3 179.9(2) 1_545 2_565
Ge2 Cs2 Ge2 73.7(2) 3 .
Ge2 Cs2 Ge3 81.81(13) 3 3
Ge2 Cs2 Ge3 124.5(2) . 3
Ge2 Cs2 Ge3 124.5(2) 3 .
Ge2 Cs2 Ge3 81.81(13) . .
Ge3 Cs2 Ge3 72.6(2) 3 .
Ge2 Cs2 Zn2 116.3(2) 3 1_655
Ge2 Cs2 Zn2 116.3(2) . 1_655
Ge3 Cs2 Zn2 119.2(2) 3 1_655
Ge3 Cs2 Zn2 119.2(2) . 1_655
Ge2 Cs2 Ge5 153.7(2) 3 3_565
Ge2 Cs2 Ge5 103.10(12) . 3_565
Ge3 Cs2 Ge5 118.8(2) 3 3_565
Ge3 Cs2 Ge5 79.66(11) . 3_565
Zn2 Cs2 Ge5 40.80(11) 1_655 3_565
Ge2 Cs2 Ge5 103.10(12) 3 1_545
Ge2 Cs2 Ge5 153.7(2) . 1_545
Ge3 Cs2 Ge5 79.66(11) 3 1_545
Ge3 Cs2 Ge5 118.8(2) . 1_545
Zn2 Cs2 Ge5 40.80(11) 1_655 1_545
Ge5 Cs2 Ge5 67.9(2) 3_565 1_545
Ge2 Cs2 Ge6 116.7(2) 3 1_655
Ge2 Cs2 Ge6 77.36(13) . 1_655
Ge3 Cs2 Ge6 156.1(2) 3 1_655
Ge3 Cs2 Ge6 104.72(13) . 1_655
Zn2 Cs2 Ge6 40.48(13) 1_655 1_655
Ge5 Cs2 Ge6 39.24(11) 3_565 1_655
Ge5 Cs2 Ge6 81.27(15) 1_545 1_655
Ge2 Cs2 Ge6 77.36(13) 3 2_655
Ge2 Cs2 Ge6 116.7(2) . 2_655
Ge3 Cs2 Ge6 104.72(13) 3 2_655
Ge3 Cs2 Ge6 156.1(2) . 2_655
Zn2 Cs2 Ge6 40.48(13) 1_655 2_655
Ge5 Cs2 Ge6 81.27(15) 3_565 2_655
Ge5 Cs2 Ge6 39.24(11) 1_545 2_655
Ge6 Cs2 Ge6 67.8(2) 1_655 2_655
Ge2 Cs2 Cs7 63.40(11) 3 10_654
Ge2 Cs2 Cs7 63.40(11) . 10_654
Ge3 Cs2 Cs7 61.15(12) 3 10_654
Ge3 Cs2 Cs7 61.15(12) . 10_654
Zn2 Cs2 Cs7 179.6(2) 1_655 10_654
Ge5 Cs2 Cs7 139.42(11) 3_565 10_654
Ge5 Cs2 Cs7 139.42(11) 1_545 10_654
Ge6 Cs2 Cs7 139.31(12) 1_655 10_654
Ge6 Cs2 Cs7 139.31(12) 2_655 10_654
Ge2 Cs2 Cs5 54.62(10) 3 3
Ge2 Cs2 Cs5 128.29(14) . 3
Ge3 Cs2 Cs5 53.57(11) 3 3
Ge3 Cs2 Cs5 126.1(2) . 3
Zn2 Cs2 Cs5 88.91(9) 1_655 3
Ge5 Cs2 Cs5 122.53(14) 3_565 3
Ge5 Cs2 Cs5 54.64(10) 1_545 3
Ge6 Cs2 Cs5 123.3(2) 1_655 3
Ge6 Cs2 Cs5 55.53(12) 2_655 3
Cs7 Cs2 Cs5 91.10(9) 10_654 3
Ge2 Cs2 Cs5 128.29(14) 3 .
Ge2 Cs2 Cs5 54.62(10) . .
Ge3 Cs2 Cs5 126.1(2) 3 .
Ge3 Cs2 Cs5 53.57(11) . .
Zn2 Cs2 Cs5 88.91(9) 1_655 .
Ge5 Cs2 Cs5 54.64(10) 3_565 .
Ge5 Cs2 Cs5 122.53(14) 1_545 .
Ge6 Cs2 Cs5 55.54(12) 1_655 .
Ge6 Cs2 Cs5 123.3(2) 2_655 .
Cs7 Cs2 Cs5 91.10(9) 10_654 .
Cs5 Cs2 Cs5 177.0(2) 3 .
Ge4 Cs3 Ge4 86.3(2) 4_656 1_456
Ge4 Cs3 Ge7 115.36(15) 4_656 .
Ge4 Cs3 Ge7 115.36(15) 1_456 .
Ge4 Cs3 Ge5 104.5(2) 4_656 1_455
Ge4 Cs3 Ge5 77.59(12) 1_456 1_455
Ge7 Cs3 Ge5 39.16(13) . 1_455
Ge4 Cs3 Ge5 77.59(12) 4_656 4_655
Ge4 Cs3 Ge5 104.5(2) 1_456 4_655
Ge7 Cs3 Ge5 39.16(13) . 4_655
Ge5 Cs3 Ge5 39.79(13) 1_455 4_655
Ge4 Cs3 Cs6 60.57(11) 4_656 2_566
Ge4 Cs3 Cs6 60.57(11) 1_456 2_566
Ge7 Cs3 Cs6 173.6(2) . 2_566
Ge5 Cs3 Cs6 135.4(2) 1_455 2_566
Ge5 Cs3 Cs6 135.4(2) 4_655 2_566
Ge4 Cs3 Ge7 100.3(2) 4_656 6_565
Ge4 Cs3 Ge7 100.27(15) 1_456 6_565
Ge7 Cs3 Ge7 129.9(2) . 6_565
Ge5 Cs3 Ge7 154.90(14) 1_455 6_565
Ge5 Cs3 Ge7 154.90(13) 4_655 6_565
Cs6 Cs3 Ge7 56.46(15) 2_566 6_565
Ge4 Cs3 Cs6 136.76(10) 4_656 5
Ge4 Cs3 Cs6 136.76(10) 1_456 5
Ge7 Cs3 Cs6 57.4(2) . 5
Ge5 Cs3 Cs6 91.76(13) 1_455 5
Ge5 Cs3 Cs6 91.76(13) 4_655 5
Cs6 Cs3 Cs6 128.96(14) 2_566 5
Ge7 Cs3 Cs6 72.5(2) 6_565 5
Ge4 Cs3 Cs1 54.58(12) 4_656 1_565
Ge4 Cs3 Cs1 54.58(12) 1_456 1_565
Ge7 Cs3 Cs1 88.5(2) . 1_565
Ge5 Cs3 Cs1 56.50(13) 1_455 1_565
Ge5 Cs3 Cs1 56.50(13) 4_655 1_565
Cs6 Cs3 Cs1 85.1(2) 2_566 1_565
Ge7 Cs3 Cs1 141.6(2) 6_565 1_565
Cs6 Cs3 Cs1 145.9(2) 5 1_565
Ge4 Cs3 Cs8 138.7(2) 4_656 3_465
Ge4 Cs3 Cs8 57.49(10) 1_456 3_465
Ge7 Cs3 Cs8 70.81(7) . 3_465
Ge5 Cs3 Cs8 52.70(9) 1_455 3_465
Ge5 Cs3 Cs8 92.05(11) 4_655 3_465
Cs6 Cs3 Cs8 108.68(7) 2_566 3_465
Ge7 Cs3 Cs8 104.75(8) 6_565 3_465
Cs6 Cs3 Cs8 82.59(8) 5 3_465
Cs1 Cs3 Cs8 86.25(9) 1_565 3_465
Ge4 Cs3 Cs8 57.49(10) 4_656 2_665
Ge4 Cs3 Cs8 138.7(2) 1_456 2_665
Ge7 Cs3 Cs8 70.81(7) . 2_665
Ge5 Cs3 Cs8 92.05(11) 1_455 2_665
Ge5 Cs3 Cs8 52.70(9) 4_655 2_665
Cs6 Cs3 Cs8 108.68(7) 2_566 2_665
Ge7 Cs3 Cs8 104.75(8) 6_565 2_665
Cs6 Cs3 Cs8 82.59(8) 5 2_665
Cs1 Cs3 Cs8 86.25(9) 1_565 2_665
Cs8 Cs3 Cs8 141.03(13) 3_465 2_665
Ge4 Cs3 Cs5 143.24(15) 4_656 5_455
Ge4 Cs3 Cs5 80.92(11) 1_456 5_455
Ge7 Cs3 Cs5 101.24(12) . 5_455
Ge5 Cs3 Cs5 106.10(9) 1_455 5_455
Ge5 Cs3 Cs5 138.99(12) 4_655 5_455
Cs6 Cs3 Cs5 83.25(9) 2_566 5_455
Ge7 Cs3 Cs5 49.39(7) 6_565 5_455
Cs6 Cs3 Cs5 61.78(8) 5 5_455
Cs1 Cs3 Cs5 133.67(7) 1_565 5_455
Cs8 Cs3 Cs5 56.08(7) 3_465 5_455
Cs8 Cs3 Cs5 139.84(12) 2_665 5_455
Ge6 Cs4 Ge6 70.0(2) 2 .
Ge6 Cs4 Cs6 58.07(14) 2 2
Ge6 Cs4 Cs6 128.1(2) . 2
Ge6 Cs4 Cs6 128.1(2) 2 .
Ge6 Cs4 Cs6 58.07(14) . .
Cs6 Cs4 Cs6 173.8(2) 2 .
Ge6 Cs4 Zn1 108.58(12) 2 1_455
Ge6 Cs4 Zn1 108.58(12) . 1_455
Cs6 Cs4 Zn1 88.80(5) 2 1_455
Cs6 Cs4 Zn1 88.80(5) . 1_455
Ge6 Cs4 Zn1 108.58(12) 2 2_655
Ge6 Cs4 Zn1 108.58(12) . 2_655
Cs6 Cs4 Zn1 88.80(5) 2 2_655
Cs6 Cs4 Zn1 88.80(5) . 2_655
Zn1 Cs4 Zn1 134.2(3) 1_455 2_655
Ge6 Cs4 Ge2 109.02(13) 2 4_655
Ge6 Cs4 Ge2 73.39(9) . 4_655
Cs6 Cs4 Ge2 122.06(8) 2 4_655
Cs6 Cs4 Ge2 57.76(8) . 4_655
Zn1 Cs4 Ge2 140.32(14) 1_455 4_655
Zn1 Cs4 Ge2 37.94(10) 2_655 4_655
Ge6 Cs4 Ge2 73.39(9) 2 3_455
Ge6 Cs4 Ge2 109.02(13) . 3_455
Cs6 Cs4 Ge2 57.76(8) 2 3_455
Cs6 Cs4 Ge2 122.06(8) . 3_455
Zn1 Cs4 Ge2 37.94(10) 1_455 3_455
Zn1 Cs4 Ge2 140.32(14) 2_655 3_455
Ge2 Cs4 Ge2 177.2(2) 4_655 3_455
Ge6 Cs4 Ge2 73.39(9) 2 2_655
Ge6 Cs4 Ge2 109.02(13) . 2_655
Cs6 Cs4 Ge2 57.76(8) 2 2_655
Cs6 Cs4 Ge2 122.06(8) . 2_655
Zn1 Cs4 Ge2 140.32(14) 1_455 2_655
Zn1 Cs4 Ge2 37.94(10) 2_655 2_655
Ge2 Cs4 Ge2 64.4(2) 4_655 2_655
Ge2 Cs4 Ge2 115.5(2) 3_455 2_655
Ge6 Cs4 Ge2 109.02(13) 2 1_455
Ge6 Cs4 Ge2 73.39(9) . 1_455
Cs6 Cs4 Ge2 122.06(8) 2 1_455
Cs6 Cs4 Ge2 57.76(8) . 1_455
Zn1 Cs4 Ge2 37.94(10) 1_455 1_455
Zn1 Cs4 Ge2 140.32(14) 2_655 1_455
Ge2 Cs4 Ge2 115.5(2) 4_655 1_455
Ge2 Cs4 Ge2 64.4(2) 3_455 1_455
Ge2 Cs4 Ge2 177.2(2) 2_655 1_455
Ge6 Cs4 Cs1 144.98(12) 2 1_554
Ge6 Cs4 Cs1 144.98(12) . 1_554
Cs6 Cs4 Cs1 86.91(12) 2 1_554
Cs6 Cs4 Cs1 86.91(12) . 1_554
Zn1 Cs4 Cs1 67.1(2) 1_455 1_554
Zn1 Cs4 Cs1 67.1(2) 2_655 1_554
Ge2 Cs4 Cs1 88.60(11) 4_655 1_554
Ge2 Cs4 Cs1 88.60(11) 3_455 1_554
Ge2 Cs4 Cs1 88.60(11) 2_655 1_554
Ge2 Cs4 Cs1 88.60(11) 1_455 1_554
Ge6 Cs4 Ge4 101.08(11) 2 1_445
Ge6 Cs4 Ge4 143.00(9) . 1_445
Cs6 Cs4 Ge4 55.93(10) 2 1_445
Cs6 Cs4 Ge4 119.67(14) . 1_445
Zn1 Cs4 Ge4 38.36(11) 1_455 1_445
Zn1 Cs4 Ge4 108.3(2) 2_655 1_445
Ge2 Cs4 Ge4 140.4(2) 4_655 1_445
Ge2 Cs4 Ge4 36.85(8) 3_455 1_445
Ge2 Cs4 Ge4 101.97(12) 2_655 1_445
Ge2 Cs4 Ge4 76.28(11) 1_455 1_445
Cs1 Cs4 Ge4 52.77(9) 1_554 1_445
Ge3 Cs5 Ge7 121.7(2) . 2_665
Ge3 Cs5 Ge2 83.10(13) . .
Ge7 Cs5 Ge2 116.8(2) 2_665 .
Ge3 Cs5 Ge1 104.9(2) . 7
Ge7 Cs5 Ge1 84.6(2) 2_665 7
Ge2 Cs5 Ge1 149.4(2) . 7
Ge3 Cs5 Ge5 82.91(12) . 3_565
Ge7 Cs5 Ge5 39.92(15) 2_665 3_565
Ge2 Cs5 Ge5 106.17(14) . 3_565
Ge1 Cs5 Ge5 104.17(14) 7 3_565
Ge3 Cs5 Ge6 109.0(2) . 1_655
Ge7 Cs5 Ge6 39.5(2) 2_665 1_655
Ge2 Cs5 Ge6 78.85(14) . 1_655
Ge1 Cs5 Ge6 123.8(2) 7 1_655
Ge5 Cs5 Ge6 40.67(11) 3_565 1_655
Ge3 Cs5 Cs8 59.10(11) . .
Ge7 Cs5 Cs8 75.81(13) 2_665 .
Ge2 Cs5 Cs8 138.68(14) . .
Ge1 Cs5 Cs8 64.70(12) 7 .
Ge5 Cs5 Cs8 56.70(10) 3_565 .
Ge6 Cs5 Cs8 97.07(12) 1_655 .
Ge3 Cs5 Cs2 55.63(12) . .
Ge7 Cs5 Cs2 90.6(2) 2_665 .
Ge2 Cs5 Cs2 54.65(12) . .
Ge1 Cs5 Cs2 152.65(15) 7 .
Ge5 Cs5 Cs2 58.06(11) 3_565 .
Ge6 Cs5 Cs2 58.14(14) 1_655 .
Cs8 Cs5 Cs2 88.01(11) . .
Ge3 Cs5 Cs8 116.39(13) . 7_554
Ge7 Cs5 Cs8 117.8(2) 2_665 7_554
Ge2 Cs5 Cs8 89.63(11) . 7_554
Ge1 Cs5 Cs8 60.16(12) 7 7_554
Ge5 Cs5 Cs8 156.84(13) 3_565 7_554
Ge6 Cs5 Cs8 131.29(14) 1_655 7_554
Cs8 Cs5 Cs8 120.51(10) . 7_554
Cs2 Cs5 Cs8 142.82(12) . 7_554
Ge3 Cs5 Cs8 58.98(11) . 12_654
Ge7 Cs5 Cs8 174.6(2) 2_665 12_654
Ge2 Cs5 Cs8 57.81(10) . 12_654
Ge1 Cs5 Cs8 100.49(14) 7 12_654
Ge5 Cs5 Cs8 138.82(13) 3_565 12_654
Ge6 Cs5 Cs8 135.29(14) 1_655 12_654
Cs8 Cs5 Cs8 107.89(9) . 12_654
Cs2 Cs5 Cs8 85.74(11) . 12_654
Cs8 Cs5 Cs8 64.06(10) 7_554 12_654
Ge3 Cs5 Cs6 136.38(14) . 1_655
Ge7 Cs5 Cs6 72.60(13) 2_665 1_655
Ge2 Cs5 Cs6 56.02(11) . 1_655
Ge1 Cs5 Cs6 117.99(14) 7 1_655
Ge5 Cs5 Cs6 93.67(11) 3_565 1_655
Ge6 Cs5 Cs6 53.25(12) 1_655 1_655
Cs8 Cs5 Cs6 147.69(10) . 1_655
Cs2 Cs5 Cs6 85.74(12) . 1_655
Cs8 Cs5 Cs6 81.04(9) 7_554 1_655
Cs8 Cs5 Cs6 103.21(8) 12_654 1_655
Ge3 Cs5 Cs3 169.17(13) . 5_644
Ge7 Cs5 Cs3 58.20(14) 2_665 5_644
Ge2 Cs5 Cs3 106.82(12) . 5_644
Ge1 Cs5 Cs3 64.38(13) 7 5_644
Ge5 Cs5 Cs3 98.07(11) 3_565 5_644
Ge6 Cs5 Cs3 77.79(13) 1_655 5_644
Cs8 Cs5 Cs3 112.46(10) . 5_644
Cs2 Cs5 Cs3 133.72(13) . 5_644
Cs8 Cs5 Cs3 60.50(8) 7_554 5_644
Cs8 Cs5 Cs3 122.36(10) 12_654 5_644
Cs6 Cs5 Cs3 54.43(9) 1_655 5_644
Ge6 Cs6 Ge7 138.8(2) . 5_544
Ge6 Cs6 Ge4 108.5(2) . 3_465
Ge7 Cs6 Ge4 102.4(2) 5_544 3_465
Ge6 Cs6 Ge4 108.5(2) . 2_665
Ge7 Cs6 Ge4 102.4(2) 5_544 2_665
Ge4 Cs6 Ge4 81.0(2) 3_465 2_665
Ge6 Cs6 Ge2 76.35(10) . 1_455
Ge7 Cs6 Ge2 115.54(10) 5_544 1_455
Ge4 Cs6 Ge2 39.60(9) 3_465 1_455
Ge4 Cs6 Ge2 112.9(2) 2_665 1_455
Ge6 Cs6 Ge2 76.35(10) . 4_655
Ge7 Cs6 Ge2 115.54(10) 5_544 4_655
Ge4 Cs6 Ge2 112.9(2) 3_465 4_655
Ge4 Cs6 Ge2 39.60(9) 2_665 4_655
Ge2 Cs6 Ge2 126.3(2) 1_455 4_655
Ge6 Cs6 Cs3 157.1(2) . 2_564
Ge7 Cs6 Cs3 64.0(2) 5_544 2_564
Ge4 Cs6 Cs3 55.85(10) 3_465 2_564
Ge4 Cs6 Cs3 55.85(10) 2_665 2_564
Ge2 Cs6 Cs3 93.89(10) 1_455 2_564
Ge2 Cs6 Cs3 93.89(10) 4_655 2_564
Ge6 Cs6 Ge1 109.85(11) . 1_455
Ge7 Cs6 Ge1 79.29(11) 5_544 1_455
Ge4 Cs6 Ge1 37.97(12) 3_465 1_455
Ge4 Cs6 Ge1 115.2(2) 2_665 1_455
Ge2 Cs6 Ge1 37.39(11) 1_455 1_455
Ge2 Cs6 Ge1 150.8(2) 4_655 1_455
Cs3 Cs6 Ge1 69.26(11) 2_564 1_455
Ge6 Cs6 Ge1 109.85(11) . 4_655
Ge7 Cs6 Ge1 79.29(11) 5_544 4_655
Ge4 Cs6 Ge1 115.2(2) 3_465 4_655
Ge4 Cs6 Ge1 37.97(12) 2_665 4_655
Ge2 Cs6 Ge1 150.8(2) 1_455 4_655
Ge2 Cs6 Ge1 37.39(11) 4_655 4_655
Cs3 Cs6 Ge1 69.26(11) 2_564 4_655
Ge1 Cs6 Ge1 138.3(2) 1_455 4_655
Ge6 Cs6 Cs4 59.1(2) . .
Ge7 Cs6 Cs4 162.1(2) 5_544 .
Ge4 Cs6 Cs4 64.60(13) 3_465 .
Ge4 Cs6 Cs4 64.60(13) 2_665 .
Ge2 Cs6 Cs4 63.15(10) 1_455 .
Ge2 Cs6 Cs4 63.15(10) 4_655 .
Cs3 Cs6 Cs4 98.1(2) 2_564 .
Ge1 Cs6 Cs4 94.79(11) 1_455 .
Ge1 Cs6 Cs4 94.79(11) 4_655 .
Ge6 Cs6 Cs3 83.8(2) . 5_544
Ge7 Cs6 Cs3 55.0(2) 5_544 5_544
Ge4 Cs6 Cs3 136.11(11) 3_465 5_544
Ge4 Cs6 Cs3 136.11(11) 2_665 5_544
Ge2 Cs6 Cs3 110.95(10) 1_455 5_544
Ge2 Cs6 Cs3 110.95(10) 4_655 5_544
Cs3 Cs6 Cs3 119.03(13) 2_564 5_544
Ge1 Cs6 Cs3 98.16(11) 1_455 5_544
Ge1 Cs6 Cs3 98.16(11) 4_655 5_544
Cs4 Cs6 Cs3 142.9(2) . 5_544
Ge6 Cs6 Cs5 54.02(8) . 4_655
Ge7 Cs6 Cs5 101.04(12) 5_544 4_655
Ge4 Cs6 Cs5 156.0(2) 3_465 4_655
Ge4 Cs6 Cs5 89.20(9) 2_665 4_655
Ge2 Cs6 Cs5 130.18(13) 1_455 4_655
Ge2 Cs6 Cs5 51.03(9) 4_655 4_655
Cs3 Cs6 Cs5 133.57(6) 2_564 4_655
Ge1 Cs6 Cs5 155.12(14) 1_455 4_655
Ge1 Cs6 Cs5 64.70(10) 4_655 4_655
Cs4 Cs6 Cs5 91.42(12) . 4_655
Cs3 Cs6 Cs5 63.79(7) 5_544 4_655
Ge5 Cs7 Ge5 68.3(2) 3_565 1_545
Ge5 Cs7 Zn1 108.8(2) 3_565 1_556
Ge5 Cs7 Zn1 108.8(2) 1_545 1_556
Ge5 Cs7 Zn1 110.8(2) 3_565 10_655
Ge5 Cs7 Zn1 110.8(2) 1_545 10_655
Zn1 Cs7 Zn1 131.6(2) 1_556 10_655
Ge5 Cs7 Cs8 124.6(2) 3_565 3
Ge5 Cs7 Cs8 56.40(10) 1_545 3
Zn1 Cs7 Cs8 91.56(10) 1_556 3
Zn1 Cs7 Cs8 88.05(10) 10_655 3
Ge5 Cs7 Cs8 56.39(10) 3_565 .
Ge5 Cs7 Cs8 124.6(2) 1_545 .
Zn1 Cs7 Cs8 91.56(10) 1_556 .
Zn1 Cs7 Cs8 88.05(10) 10_655 .
Cs8 Cs7 Cs8 176.0(2) 3 .
Ge5 Cs7 Ge4 72.48(11) 3_565 3_566
Ge5 Cs7 Ge4 108.0(2) 1_545 3_566
Zn1 Cs7 Ge4 39.24(12) 1_556 3_566
Zn1 Cs7 Ge4 139.08(14) 10_655 3_566
Cs8 Cs7 Ge4 124.9(2) 3 3_566
Cs8 Cs7 Ge4 58.95(11) . 3_566
Ge5 Cs7 Ge4 108.0(2) 3_565 1_546
Ge5 Cs7 Ge4 72.48(11) 1_545 1_546
Zn1 Cs7 Ge4 39.24(12) 1_556 1_546
Zn1 Cs7 Ge4 139.08(14) 10_655 1_546
Cs8 Cs7 Ge4 58.95(11) 3 1_546
Cs8 Cs7 Ge4 124.9(2) . 1_546
Ge4 Cs7 Ge4 65.9(2) 3_566 1_546
Ge5 Cs7 Ge3 101.02(11) 3_565 12_655
Ge5 Cs7 Ge3 143.0(2) 1_545 12_655
Zn1 Cs7 Ge3 38.91(12) 1_556 12_655
Zn1 Cs7 Ge3 106.2(2) 10_655 12_655
Cs8 Cs7 Ge3 123.7(2) 3 12_655
Cs8 Cs7 Ge3 58.26(11) . 12_655
Ge4 Cs7 Ge3 37.44(10) 3_566 12_655
Ge4 Cs7 Ge3 78.14(14) 1_546 12_655
Ge5 Cs7 Ge3 143.0(2) 3_565 10_655
Ge5 Cs7 Ge3 101.02(11) 1_545 10_655
Zn1 Cs7 Ge3 38.91(12) 1_556 10_655
Zn1 Cs7 Ge3 106.2(2) 10_655 10_655
Cs8 Cs7 Ge3 58.26(11) 3 10_655
Cs8 Cs7 Ge3 123.7(2) . 10_655
Ge4 Cs7 Ge3 78.14(14) 3_566 10_655
Ge4 Cs7 Ge3 37.44(10) 1_546 10_655
Ge3 Cs7 Ge3 65.5(2) 12_655 10_655
Ge5 Cs7 Ge3 74.94(11) 3_565 .
Ge5 Cs7 Ge3 109.7(2) 1_545 .
Zn1 Cs7 Ge3 139.50(14) 1_556 .
Zn1 Cs7 Ge3 38.37(11) 10_655 .
Cs8 Cs7 Ge3 120.2(2) 3 .
Cs8 Cs7 Ge3 55.94(10) . .
Ge4 Cs7 Ge3 114.83(10) 3_566 .
Ge4 Cs7 Ge3 176.9(2) 1_546 .
Ge3 Cs7 Ge3 100.67(13) 12_655 .
Ge3 Cs7 Ge3 139.48(14) 10_655 .
Ge5 Cs7 Ge3 109.7(2) 3_565 3
Ge5 Cs7 Ge3 74.94(11) 1_545 3
Zn1 Cs7 Ge3 139.50(14) 1_556 3
Zn1 Cs7 Ge3 38.37(11) 10_655 3
Cs8 Cs7 Ge3 55.94(10) 3 3
Cs8 Cs7 Ge3 120.2(2) . 3
Ge4 Cs7 Ge3 176.9(2) 3_566 3
Ge4 Cs7 Ge3 114.83(10) 1_546 3
Ge3 Cs7 Ge3 139.48(14) 12_655 3
Ge3 Cs7 Ge3 100.67(13) 10_655 3
Ge3 Cs7 Ge3 64.2(2) . 3
Ge5 Cs8 Ge3 80.46(12) 3_565 .
Ge5 Cs8 Ge1 115.26(15) 3_565 12_655
Ge3 Cs8 Ge1 38.09(12) . 12_655
Ge5 Cs8 Ge2 111.42(14) 3_565 12_655
Ge3 Cs8 Ge2 39.82(10) . 12_655
Ge1 Cs8 Ge2 38.07(12) 12_655 12_655
Ge5 Cs8 Ge3 106.27(13) 3_565 12_655
Ge3 Cs8 Ge3 108.85(15) . 12_655
Ge1 Cs8 Ge3 110.61(15) 12_655 12_655
Ge2 Cs8 Ge3 76.43(11) 12_655 12_655
Ge5 Cs8 Ge4 74.96(11) 3_565 3_566
Ge3 Cs8 Ge4 124.36(14) . 3_566
Ge1 Cs8 Ge4 146.2(2) 12_655 3_566
Ge2 Cs8 Ge4 108.31(14) 12_655 3_566
Ge3 Cs8 Ge4 38.47(10) 12_655 3_566
Ge5 Cs8 Cs7 60.07(13) 3_565 .
Ge3 Cs8 Cs7 63.57(13) . .
Ge1 Cs8 Cs7 95.04(13) 12_655 .
Ge2 Cs8 Cs7 63.82(12) 12_655 .
Ge3 Cs8 Cs7 61.47(13) 12_655 .
Ge4 Cs8 Cs7 60.86(13) 3_566 .
Ge5 Cs8 Ge1 108.52(14) 3_565 1_556
Ge3 Cs8 Ge1 145.4(2) . 1_556
Ge1 Cs8 Ge1 132.63(14) 12_655 1_556
Ge2 Cs8 Ge1 108.98(14) 12_655 1_556
Ge3 Cs8 Ge1 36.75(12) 12_655 1_556
Ge4 Cs8 Ge1 37.02(12) 3_566 1_556
Cs7 Cs8 Ge1 91.38(14) . 1_556
Ge5 Cs8 Cs5 57.14(10) 3_565 .
Ge3 Cs8 Cs5 54.32(10) . .
Ge1 Cs8 Cs5 68.23(13) 12_655 .
Ge2 Cs8 Cs5 92.77(11) 12_655 .
Ge3 Cs8 Cs5 155.76(13) 12_655 .
Ge4 Cs8 Cs5 132.01(13) 3_566 .
Cs7 Cs8 Cs5 94.30(12) . .
Ge1 Cs8 Cs5 157.77(14) 1_556 .
Ge5 Cs8 Ge1 95.85(14) 3_565 7
Ge3 Cs8 Ge1 92.87(14) . 7
Ge1 Cs8 Ge1 74.9(2) 12_655 7
Ge2 Cs8 Ge1 112.93(15) 12_655 7
Ge3 Cs8 Ge1 151.02(15) 12_655 7
Ge4 Cs8 Ge1 138.19(15) 3_566 7
Cs7 Cs8 Ge1 147.51(15) . 7
Ge1 Cs8 Ge1 118.39(12) 1_556 7
Cs5 Cs8 Ge1 53.22(10) . 7
Ge5 Cs8 Cs5 115.32(13) 3_565 7
Ge3 Cs8 Cs5 153.36(14) . 7
Ge1 Cs8 Cs5 117.21(13) 12_655 7
Ge2 Cs8 Cs5 133.17(13) 12_655 7
Ge3 Cs8 Cs5 88.00(11) 12_655 7
Ge4 Cs8 Cs5 81.69(11) 3_566 7
Cs7 Cs8 Cs5 142.45(14) . 7
Ge1 Cs8 Cs5 53.04(9) 1_556 7
Cs5 Cs8 Cs5 114.52(10) . 7
Ge1 Cs8 Cs5 65.35(10) 7 7
Ge5 Cs8 Cs5 153.28(14) 3_565 12_655
Ge3 Cs8 Cs5 91.76(11) . 12_655
Ge1 Cs8 Cs5 67.84(13) 12_655 12_655
Ge2 Cs8 Cs5 53.13(10) 12_655 12_655
Ge3 Cs8 Cs5 52.06(9) 12_655 12_655
Ge4 Cs8 Cs5 89.00(11) 3_566 12_655
Cs7 Cs8 Cs5 93.54(12) . 12_655
Ge1 Cs8 Cs5 64.94(13) 1_556 12_655
Cs5 Cs8 Cs5 135.86(10) . 12_655
Ge1 Cs8 Cs5 110.12(13) 7 12_655
Cs5 Cs8 Cs5 82.41(10) 7 12_655
Ge2 Zn1 Ge2 112.6(4) 3 .
Ge2 Zn1 Ge3 59.1(2) 3 10_654
Ge2 Zn1 Ge3 148.7(5) . 10_654
Ge2 Zn1 Ge3 148.7(5) 3 12_654
Ge2 Zn1 Ge3 59.1(2) . 12_654
Ge3 Zn1 Ge3 110.6(4) 10_654 12_654
Ge2 Zn1 Ge4 147.7(5) 3 3_565
Ge2 Zn1 Ge4 58.9(2) . 3_565
Ge3 Zn1 Ge4 144.9(4) 10_654 3_565
Ge3 Zn1 Ge4 58.1(2) 12_654 3_565
Ge2 Zn1 Ge4 58.9(2) 3 1_545
Ge2 Zn1 Ge4 147.7(5) . 1_545
Ge3 Zn1 Ge4 58.1(2) 10_654 1_545
Ge3 Zn1 Ge4 144.9(4) 12_654 1_545
Ge4 Zn1 Ge4 109.9(4) 3_565 1_545
Ge2 Zn1 Cs7 123.7(2) 3 1_554
Ge2 Zn1 Cs7 123.7(2) . 1_554
Ge3 Zn1 Cs7 72.7(2) 10_654 1_554
Ge3 Zn1 Cs7 72.7(2) 12_654 1_554
Ge4 Zn1 Cs7 72.1(2) 3_565 1_554
Ge4 Zn1 Cs7 72.1(2) 1_545 1_554
Ge2 Zn1 Cs7 75.0(2) 3 10_654
Ge2 Zn1 Cs7 75.0(2) . 10_654
Ge3 Zn1 Cs7 73.7(2) 10_654 10_654
Ge3 Zn1 Cs7 73.7(2) 12_654 10_654
Ge4 Zn1 Cs7 125.0(2) 3_565 10_654
Ge4 Zn1 Cs7 125.0(2) 1_545 10_654
Cs7 Zn1 Cs7 119.1(3) 1_554 10_654
Ge2 Zn1 Cs4 73.6(2) 3 1_655
Ge2 Zn1 Cs4 73.6(2) . 1_655
Ge3 Zn1 Cs4 124.7(2) 10_654 1_655
Ge3 Zn1 Cs4 124.7(2) 12_654 1_655
Ge4 Zn1 Cs4 74.1(2) 3_565 1_655
Ge4 Zn1 Cs4 74.1(2) 1_545 1_655
Cs7 Zn1 Cs4 119.2(3) 1_554 1_655
Cs7 Zn1 Cs4 121.7(3) 10_654 1_655
Ge2 Zn1 Cs2 56.3(2) 3 .
Ge2 Zn1 Cs2 56.3(2) . .
Ge3 Zn1 Cs2 106.9(2) 10_654 .
Ge3 Zn1 Cs2 106.9(2) 12_654 .
Ge4 Zn1 Cs2 108.2(2) 3_565 .
Ge4 Zn1 Cs2 108.2(2) 1_545 .
Cs7 Zn1 Cs2 179.3(3) 1_554 .
Cs7 Zn1 Cs2 60.2(2) 10_654 .
Cs4 Zn1 Cs2 61.5(2) 1_655 .
Ge3 Ge1 Ge2 62.8(2) 12_654 .
Ge3 Ge1 Ge4 62.1(2) 12_654 3_565
Ge2 Ge1 Ge4 62.3(2) . 3_565
Ge3 Ge1 Cs5 132.0(3) 12_654 7_554
Ge2 Ge1 Cs5 164.7(3) . 7_554
Ge4 Ge1 Cs5 118.0(3) 3_565 7_554
Ge3 Ge1 Cs8 70.1(2) 12_654 12_654
Ge2 Ge1 Cs8 71.3(2) . 12_654
Ge4 Ge1 Cs8 124.1(2) 3_565 12_654
Cs5 Ge1 Cs8 114.9(2) 7_554 12_654
Ge3 Ge1 Cs6 122.4(2) 12_654 1_655
Ge2 Ge1 Cs6 70.2(2) . 1_655
Ge4 Ge1 Cs6 67.8(2) 3_565 1_655
Cs5 Ge1 Cs6 95.5(2) 7_554 1_655
Cs8 Ge1 Cs6 123.4(2) 12_654 1_655
Ge3 Ge1 Cs8 69.7(2) 12_654 1_554
Ge2 Ge1 Cs8 123.9(2) . 1_554
Ge4 Ge1 Cs8 70.2(2) 3_565 1_554
Cs5 Ge1 Cs8 66.80(12) 7_554 1_554
Cs8 Ge1 Cs8 118.2(2) 12_654 1_554
Cs6 Ge1 Cs8 117.5(2) 1_655 1_554
Ge3 Ge1 Cs8 137.4(3) 12_654 7_554
Ge2 Ge1 Cs8 110.9(2) . 7_554
Ge4 Ge1 Cs8 156.6(3) 3_565 7_554
Cs5 Ge1 Cs8 62.08(10) 7_554 7_554
Cs8 Ge1 Cs8 68.42(14) 12_654 7_554
Cs6 Ge1 Cs8 88.8(2) 1_655 7_554
Cs8 Ge1 Cs8 124.16(15) 1_554 7_554
Ge1 Ge2 Ge4 59.0(2) . 3_565
Ge1 Ge2 Ge3 58.3(2) . 12_654
Ge4 Ge2 Ge3 59.5(2) 3_565 12_654
Ge1 Ge2 Zn1 109.4(3) . .
Ge4 Ge2 Zn1 61.3(3) 3_565 .
Ge3 Ge2 Zn1 60.9(3) 12_654 .
Ge1 Ge2 Cs5 92.9(2) . .
Ge4 Ge2 Cs5 137.3(2) 3_565 .
Ge3 Ge2 Cs5 135.0(2) 12_654 .
Zn1 Ge2 Cs5 157.5(3) . .
Ge1 Ge2 Cs2 163.5(2) . .
Ge4 Ge2 Cs2 135.3(2) 3_565 .
Ge3 Ge2 Cs2 132.6(2) 12_654 .
Zn1 Ge2 Cs2 86.9(2) . .
Cs5 Ge2 Cs2 70.73(10) . .
Ge1 Ge2 Cs8 70.6(2) . 12_654
Ge4 Ge2 Cs8 120.8(2) 3_565 12_654
Ge3 Ge2 Cs8 68.9(2) 12_654 12_654
Zn1 Ge2 Cs8 115.6(3) . 12_654
Cs5 Ge2 Cs8 69.06(12) . 12_654
Cs2 Ge2 Cs8 100.41(14) . 12_654
Ge1 Ge2 Cs6 72.5(2) . 1_655
Ge4 Ge2 Cs6 68.2(2) 3_565 1_655
Ge3 Ge2 Cs6 120.8(2) 12_654 1_655
Zn1 Ge2 Cs6 115.1(3) . 1_655
Cs5 Ge2 Cs6 72.95(13) . 1_655
Cs2 Ge2 Cs6 103.64(15) . 1_655
Cs8 Ge2 Cs6 124.4(2) 12_654 1_655
Ge1 Ge2 Cs4 120.9(2) . 1_655
Ge4 Ge2 Cs4 72.3(2) 3_565 1_655
Ge3 Ge2 Cs4 121.7(2) 12_654 1_655
Zn1 Ge2 Cs4 68.4(3) . 1_655
Cs5 Ge2 Cs4 102.40(14) . 1_655
Cs2 Ge2 Cs4 66.83(13) . 1_655
Cs8 Ge2 Cs4 166.9(2) 12_654 1_655
Cs6 Ge2 Cs4 59.09(10) 1_655 1_655
Ge1 Ge2 Cs7 118.2(2) . 10_654
Ge4 Ge2 Cs7 120.4(2) 3_565 10_654
Ge3 Ge2 Cs7 70.7(2) 12_654 10_654
Zn1 Ge2 Cs7 67.3(3) . 10_654
Cs5 Ge2 Cs7 100.70(13) . 10_654
Cs2 Ge2 Cs7 64.81(13) . 10_654
Cs8 Ge2 Cs7 59.65(9) 12_654 10_654
Cs6 Ge2 Cs7 168.4(2) 1_655 10_654
Cs4 Ge2 Cs7 114.34(14) 1_655 10_654
Ge1 Ge3 Ge4 59.5(2) 12_655 10_665
Ge1 Ge3 Ge2 58.9(2) 12_655 12_655
Ge4 Ge3 Ge2 60.2(2) 10_665 12_655
Ge1 Ge3 Zn1 109.1(2) 12_655 10_655
Ge4 Ge3 Zn1 61.2(3) 10_665 10_655
Ge2 Ge3 Zn1 59.9(2) 12_655 10_655
Ge1 Ge3 Cs5 91.7(2) 12_655 .
Ge4 Ge3 Cs5 136.3(3) 10_665 .
Ge2 Ge3 Cs5 134.6(2) 12_655 .
Zn1 Ge3 Cs5 159.1(3) 10_655 .
Ge1 Ge3 Cs2 162.5(3) 12_655 .
Ge4 Ge3 Cs2 133.9(2) 10_665 .
Ge2 Ge3 Cs2 134.7(2) 12_655 .
Zn1 Ge3 Cs2 88.4(2) 10_655 .
Cs5 Ge3 Cs2 70.80(10) . .
Ge1 Ge3 Cs8 71.9(2) 12_655 .
Ge4 Ge3 Cs8 123.5(2) 10_665 .
Ge2 Ge3 Cs8 71.3(2) 12_655 .
Zn1 Ge3 Cs8 116.7(3) 10_655 .
Cs5 Ge3 Cs8 66.58(12) . .
Cs2 Ge3 Cs8 100.46(14) . .
Ge1 Ge3 Cs8 73.6(2) 12_655 12_654
Ge4 Ge3 Cs8 71.4(2) 10_665 12_654
Ge2 Ge3 Cs8 124.0(2) 12_655 12_654
Zn1 Ge3 Cs8 118.5(3) 10_655 12_654
Cs5 Ge3 Cs8 68.97(12) . 12_654
Cs2 Ge3 Cs8 98.74(13) . 12_654
Cs8 Ge3 Cs8 121.6(2) . 12_654
Ge1 Ge3 Cs7 120.3(2) 12_655 10_654
Ge4 Ge3 Cs7 70.9(2) 10_665 10_654
Ge2 Ge3 Cs7 120.6(2) 12_655 10_654
Zn1 Ge3 Cs7 68.4(2) 10_655 10_654
Cs5 Ge3 Cs7 103.76(14) . 10_654
Cs2 Ge3 Cs7 65.68(12) . 10_654
Cs8 Ge3 Cs7 165.7(2) . 10_654
Cs8 Ge3 Cs7 60.27(10) 12_654 10_654
Ge1 Ge3 Cs7 120.2(2) 12_655 .
Ge4 Ge3 Cs7 122.5(2) 10_665 .
Ge2 Ge3 Cs7 72.5(2) 12_655 .
Zn1 Ge3 Cs7 67.9(3) 10_655 .
Cs5 Ge3 Cs7 99.88(14) . .
Cs2 Ge3 Cs7 65.40(12) . .
Cs8 Ge3 Cs7 60.49(10) . .
Cs8 Ge3 Cs7 163.5(2) 12_654 .
Cs7 Ge3 Cs7 113.34(14) 10_654 .
Ge1 Ge4 Ge3 58.4(2) 3_565 10_664
Ge1 Ge4 Ge2 58.6(2) 3_565 3_565
Ge3 Ge4 Ge2 60.3(2) 10_664 3_565
Ge1 Ge4 Zn1 107.8(2) 3_565 1_565
Ge3 Ge4 Zn1 60.7(3) 10_664 1_565
Ge2 Ge4 Zn1 59.8(2) 3_565 1_565
Ge1 Ge4 Cs3 91.6(2) 3_565 1_654
Ge3 Ge4 Cs3 137.1(3) 10_664 1_654
Ge2 Ge4 Cs3 132.2(2) 3_565 1_654
Zn1 Ge4 Cs3 160.1(3) 1_565 1_654
Ge1 Ge4 Cs1 163.6(2) 3_565 1_664
Ge3 Ge4 Cs1 136.1(2) 10_664 1_664
Ge2 Ge4 Cs1 131.5(2) 3_565 1_664
Zn1 Ge4 Cs1 88.3(2) 1_565 1_664
Cs3 Ge4 Cs1 72.10(11) 1_654 1_664
Ge1 Ge4 Cs6 74.2(2) 3_565 2_665
Ge3 Ge4 Cs6 124.9(2) 10_664 2_665
Ge2 Ge4 Cs6 72.2(2) 3_565 2_665
Zn1 Ge4 Cs6 117.0(3) 1_565 2_665
Cs3 Ge4 Cs6 63.58(12) 1_654 2_665
Cs1 Ge4 Cs6 95.89(13) 1_664 2_665
Ge1 Ge4 Cs8 72.7(2) 3_565 3_564
Ge3 Ge4 Cs8 70.1(2) 10_664 3_564
Ge2 Ge4 Cs8 123.0(2) 3_565 3_564
Zn1 Ge4 Cs8 117.1(3) 1_565 3_564
Cs3 Ge4 Cs8 72.01(13) 1_654 3_564
Cs1 Ge4 Cs8 103.24(15) 1_664 3_564
Cs6 Ge4 Cs8 122.7(2) 2_665 3_564
Ge1 Ge4 Cs7 120.2(2) 3_565 1_564
Ge3 Ge4 Cs7 71.7(2) 10_664 1_564
Ge2 Ge4 Cs7 121.4(2) 3_565 1_564
Zn1 Ge4 Cs7 68.6(2) 1_565 1_564
Cs3 Ge4 Cs7 105.51(15) 1_654 1_564
Cs1 Ge4 Cs7 68.08(13) 1_664 1_564
Cs6 Ge4 Cs7 163.4(2) 2_665 1_564
Cs8 Ge4 Cs7 60.19(10) 3_564 1_564
Ge1 Ge4 Cs4 119.4(2) 3_565 1_665
Ge3 Ge4 Cs4 121.2(2) 10_664 1_665
Ge2 Ge4 Cs4 70.9(2) 3_565 1_665
Zn1 Ge4 Cs4 67.6(2) 1_565 1_665
Cs3 Ge4 Cs4 99.62(12) 1_654 1_665
Cs1 Ge4 Cs4 63.15(14) 1_664 1_665
Cs6 Ge4 Cs4 59.47(10) 2_665 1_665
Cs8 Ge4 Cs4 166.1(2) 3_564 1_665
Cs7 Ge4 Cs4 113.5(2) 1_564 1_665
Ge6 Zn2 Ge6 111.4(5) . 2
Ge6 Zn2 Ge5 59.3(2) . 2_665
Ge6 Zn2 Ge5 147.5(3) 2 2_665
Ge6 Zn2 Ge5 147.5(3) . 1_445
Ge6 Zn2 Ge5 59.3(2) 2 1_445
Ge5 Zn2 Ge5 145.6(5) 2_665 1_445
Ge6 Zn2 Ge5 59.3(2) . 3_465
Ge6 Zn2 Ge5 147.5(3) 2 3_465
Ge5 Zn2 Ge5 58.9(2) 2_665 3_465
Ge5 Zn2 Ge5 109.9(3) 1_445 3_465
Ge6 Zn2 Ge5 147.5(3) . 4_645
Ge6 Zn2 Ge5 59.3(2) 2 4_645
Ge5 Zn2 Ge5 109.9(3) 2_665 4_645
Ge5 Zn2 Ge5 58.9(2) 1_445 4_645
Ge5 Zn2 Ge5 145.6(5) 3_465 4_645
Ge6 Zn2 Cs1 124.3(3) . .
Ge6 Zn2 Cs1 124.3(3) 2 .
Ge5 Zn2 Cs1 72.8(3) 2_665 .
Ge5 Zn2 Cs1 72.8(3) 1_445 .
Ge5 Zn2 Cs1 72.8(3) 3_465 .
Ge5 Zn2 Cs1 72.8(3) 4_645 .
Ge6 Zn2 Cs2 74.2(2) . 1_455
Ge6 Zn2 Cs2 74.2(2) 2 1_455
Ge5 Zn2 Cs2 125.01(14) 2_665 1_455
Ge5 Zn2 Cs2 73.33(13) 1_445 1_455
Ge5 Zn2 Cs2 73.33(13) 3_465 1_455
Ge5 Zn2 Cs2 125.01(14) 4_645 1_455
Cs1 Zn2 Cs2 119.0(2) . 1_455
Ge6 Zn2 Cs2 74.2(2) . 2_655
Ge6 Zn2 Cs2 74.2(2) 2 2_655
Ge5 Zn2 Cs2 73.33(13) 2_665 2_655
Ge5 Zn2 Cs2 125.01(14) 1_445 2_655
Ge5 Zn2 Cs2 125.01(14) 3_465 2_655
Ge5 Zn2 Cs2 73.33(13) 4_645 2_655
Cs1 Zn2 Cs2 119.0(2) . 2_655
Cs2 Zn2 Cs2 122.0(3) 1_455 2_655
Ge7 Ge5 Ge5 58.82(14) 1_655 4_755
Ge7 Ge5 Ge6 58.6(3) 1_655 2_665
Ge5 Ge5 Ge6 60.17(12) 4_755 2_665
Ge7 Ge5 Zn2 108.3(2) 1_655 1_665
Ge5 Ge5 Zn2 60.53(11) 4_755 1_665
Ge6 Ge5 Zn2 60.2(3) 2_665 1_665
Ge7 Ge5 Cs8 97.3(2) 1_655 3_565
Ge5 Ge5 Cs8 141.03(9) 4_755 3_565
Ge6 Ge5 Cs8 136.5(2) 2_665 3_565
Zn2 Ge5 Cs8 154.2(2) 1_665 3_565
Ge7 Ge5 Cs5 68.0(2) 1_655 3_565
Ge5 Ge5 Cs5 120.59(9) 4_755 3_565
Ge6 Ge5 Cs5 71.1(2) 2_665 3_565
Zn2 Ge5 Cs5 120.3(3) 1_665 3_565
Cs8 Ge5 Cs5 66.16(11) 3_565 3_565
Ge7 Ge5 Cs3 67.0(2) 1_655 1_655
Ge5 Ge5 Cs3 70.10(7) 4_755 1_655
Ge6 Ge5 Cs3 119.3(2) 2_665 1_655
Zn2 Ge5 Cs3 120.6(2) 1_665 1_655
Cs8 Ge5 Cs3 72.20(11) 3_565 1_655
Cs5 Ge5 Cs3 112.0(2) 3_565 1_655
Ge7 Ge5 Cs1 120.1(2) 1_655 1_665
Ge5 Ge5 Cs1 70.26(7) 4_755 1_665
Ge6 Ge5 Cs1 119.3(2) 2_665 1_665
Zn2 Ge5 Cs1 66.2(3) 1_665 1_665
Cs8 Ge5 Cs1 103.93(13) 3_565 1_665
Cs5 Ge5 Cs1 168.81(14) 3_565 1_665
Cs3 Ge5 Cs1 67.64(11) 1_655 1_665
Ge7 Ge5 Cs7 160.8(2) 1_655 1_565
Ge5 Ge5 Cs7 136.23(10) 4_755 1_565
Ge6 Ge5 Cs7 135.5(2) 2_665 1_565
Zn2 Ge5 Cs7 90.9(2) 1_665 1_565
Cs8 Ge5 Cs7 63.54(9) 3_565 1_565
Cs5 Ge5 Cs7 102.05(14) 3_565 1_565
Cs3 Ge5 Cs7 104.30(13) 1_655 1_565
Cs1 Ge5 Cs7 67.86(11) 1_665 1_565
Ge7 Ge5 Cs2 120.5(2) 1_655 1_565
Ge5 Ge5 Cs2 119.85(9) 4_755 1_565
Ge6 Ge5 Cs2 71.0(2) 2_665 1_565
Zn2 Ge5 Cs2 65.9(2) 1_665 1_565
Cs8 Ge5 Cs2 98.53(13) 3_565 1_565
Cs5 Ge5 Cs2 67.30(10) 3_565 1_565
Cs3 Ge5 Cs2 169.34(14) 1_655 1_565
Cs1 Ge5 Cs2 110.79(14) 1_665 1_565
Cs7 Ge5 Cs2 66.13(12) 1_565 1_565
Ge7 Ge6 Ge5 58.6(2) 2_565 2_665
Ge7 Ge6 Ge5 58.6(2) 2_565 3_465
Ge5 Ge6 Ge5 59.7(2) 2_665 3_465
Ge7 Ge6 Zn2 108.5(3) 2_565 .
Ge5 Ge6 Zn2 60.5(2) 2_665 .
Ge5 Ge6 Zn2 60.5(2) 3_465 .
Ge7 Ge6 Cs6 99.4(3) 2_565 .
Ge5 Ge6 Cs6 140.3(2) 2_665 .
Ge5 Ge6 Cs6 140.3(2) 3_465 .
Zn2 Ge6 Cs6 152.1(3) . .
Ge7 Ge6 Cs5 66.73(15) 2_565 4_655
Ge5 Ge6 Cs5 68.25(14) 2_665 4_655
Ge5 Ge6 Cs5 117.9(2) 3_465 4_655
Zn2 Ge6 Cs5 118.21(12) . 4_655
Cs6 Ge6 Cs5 72.73(13) . 4_655
Ge7 Ge6 Cs5 66.73(15) 2_565 1_455
Ge5 Ge6 Cs5 117.9(2) 2_665 1_455
Ge5 Ge6 Cs5 68.25(14) 3_465 1_455
Zn2 Ge6 Cs5 118.21(12) . 1_455
Cs6 Ge6 Cs5 72.73(13) . 1_455
Cs5 Ge6 Cs5 114.8(2) 4_655 1_455
Ge7 Ge6 Cs4 162.2(3) 2_565 .
Ge5 Ge6 Cs4 135.0(2) 2_665 .
Ge5 Ge6 Cs4 135.0(2) 3_465 .
Zn2 Ge6 Cs4 89.3(3) . .
Cs6 Ge6 Cs4 62.86(13) . .
Cs5 Ge6 Cs4 105.34(12) 4_655 .
Cs5 Ge6 Cs4 105.34(12) 1_455 .
Ge7 Ge6 Cs2 119.42(12) 2_565 1_455
Ge5 Ge6 Cs2 118.4(2) 2_665 1_455
Ge5 Ge6 Cs2 69.7(2) 3_465 1_455
Zn2 Ge6 Cs2 65.4(2) . 1_455
Cs6 Ge6 Cs2 101.03(12) . 1_455
Cs5 Ge6 Cs2 172.3(2) 4_655 1_455
Cs5 Ge6 Cs2 66.33(6) 1_455 1_455
Cs4 Ge6 Cs2 67.43(12) . 1_455
Ge7 Ge6 Cs2 119.42(12) 2_565 2_655
Ge5 Ge6 Cs2 69.7(2) 2_665 2_655
Ge5 Ge6 Cs2 118.4(2) 3_465 2_655
Zn2 Ge6 Cs2 65.4(2) . 2_655
Cs6 Ge6 Cs2 101.03(12) . 2_655
Cs5 Ge6 Cs2 66.33(6) 4_655 2_655
Cs5 Ge6 Cs2 172.3(2) 1_455 2_655
Cs4 Ge6 Cs2 67.43(12) . 2_655
Cs2 Ge6 Cs2 111.5(2) 1_455 2_655
Ge5 Ge7 Ge5 62.4(3) 4_655 1_455
Ge5 Ge7 Ge6 62.7(2) 4_655 2_565
Ge5 Ge7 Ge6 62.7(2) 1_455 2_565
Ge5 Ge7 Cs5 127.2(3) 4_655 3_465
Ge5 Ge7 Cs5 72.09(14) 1_455 3_465
Ge6 Ge7 Cs5 73.8(2) 2_565 3_465
Ge5 Ge7 Cs5 72.09(14) 4_655 2_665
Ge5 Ge7 Cs5 127.2(3) 1_455 2_665
Ge6 Ge7 Cs5 73.8(2) 2_565 2_665
Cs5 Ge7 Cs5 123.4(2) 3_465 2_665
Ge5 Ge7 Cs3 73.9(2) 4_655 .
Ge5 Ge7 Cs3 73.9(2) 1_455 .
Ge6 Ge7 Cs3 128.6(3) 2_565 .
Cs5 Ge7 Cs3 118.25(12) 3_465 .
Cs5 Ge7 Cs3 118.25(12) 2_665 .
Ge5 Ge7 Cs6 129.9(3) 4_655 5
Ge5 Ge7 Cs6 129.9(3) 1_455 5
Ge6 Ge7 Cs6 163.8(3) 2_565 5
Cs5 Ge7 Cs6 99.27(15) 3_465 5
Cs5 Ge7 Cs6 99.27(15) 2_665 5
Cs3 Ge7 Cs6 67.6(2) . 5
Ge5 Ge7 Cs3 144.4(2) 4_655 6_564
Ge5 Ge7 Cs3 144.4(2) 1_455 6_564
Ge6 Ge7 Cs3 104.3(3) 2_565 6_564
Cs5 Ge7 Cs3 72.41(13) 3_465 6_564
Cs5 Ge7 Cs3 72.41(13) 2_665 6_564
Cs3 Ge7 Cs3 127.1(2) . 6_564
Cs6 Ge7 Cs3 59.50(14) 5 6_564

loop_
_geom_bond_atom_site_label_1
_geom_bond_atom_site_label_2
_geom_bond_distance
_geom_bond_site_symmetry_2
Cs1 Ge4 3.682(6) 2_666
Cs1 Ge4 3.682(6) 1_446
Cs1 Ge4 3.682(6) 4_646
Cs1 Ge4 3.682(6) 3_466
Cs1 Zn2 3.714(14) .
Cs1 Ge5 3.877(7) 1_445
Cs1 Ge5 3.877(7) 4_645
Cs1 Ge5 3.877(7) 3_465
Cs1 Ge5 3.877(7) 2_665
Cs1 Cs4 4.126(9) 1_556
Cs1 Cs3 4.300(5) 1_545
Cs1 Cs3 4.300(5) 2_565
Cs2 Ge2 3.667(6) 3
Cs2 Ge2 3.667(6) .
Cs2 Ge3 3.709(6) 3
Cs2 Ge3 3.709(6) .
Cs2 Zn2 3.719(7) 1_655
Cs2 Ge5 3.903(6) 3_565
Cs2 Ge5 3.903(6) 1_545
Cs2 Ge6 3.935(6) 1_655
Cs2 Ge6 3.935(6) 2_655
Cs2 Cs7 4.223(7) 10_654
Cs2 Cs5 4.244(3) 3
Cs2 Cs5 4.244(3) .
Cs3 Ge4 3.624(6) 4_656
Cs3 Ge4 3.624(6) 1_456
Cs3 Ge7 3.687(10) .
Cs3 Ge5 3.848(7) 1_455
Cs3 Ge5 3.848(7) 4_655
Cs3 Cs6 3.921(6) 2_566
Cs3 Ge7 4.092(10) 6_565
Cs3 Cs6 4.161(7) 5
Cs3 Cs1 4.300(5) 1_565
Cs3 Cs8 4.467(4) 3_465
Cs3 Cs8 4.467(4) 2_665
Cs3 Cs5 4.590(5) 5_455
Cs4 Ge6 3.823(8) 2
Cs4 Ge6 3.823(8) .
Cs4 Cs6 3.966(5) 2
Cs4 Cs6 3.966(5) .
Cs4 Zn1 3.997(11) 1_455
Cs4 Zn1 3.997(11) 2_655
Cs4 Ge2 4.125(5) 4_655
Cs4 Ge2 4.125(5) 3_455
Cs4 Ge2 4.125(5) 2_655
Cs4 Ge2 4.125(5) 1_455
Cs4 Cs1 4.126(9) 1_554
Cs4 Ge4 4.159(6) 1_445
Cs5 Ge3 3.616(6) .
Cs5 Ge7 3.655(5) 2_665
Cs5 Ge2 3.666(6) .
Cs5 Ge1 3.702(6) 7
Cs5 Ge5 3.751(6) 3_565
Cs5 Ge6 3.820(6) 1_655
Cs5 Cs8 4.085(5) .
Cs5 Cs8 4.259(4) 7_554
Cs5 Cs8 4.279(5) 12_654
Cs5 Cs6 4.508(5) 1_655
Cs5 Cs3 4.590(5) 5_644
Cs6 Ge6 3.782(8) .
Cs6 Ge7 3.793(9) 5_544
Cs6 Ge4 3.814(6) 3_465
Cs6 Ge4 3.814(6) 2_665
Cs6 Ge2 3.910(6) 1_455
Cs6 Ge2 3.910(6) 4_655
Cs6 Cs3 3.922(6) 2_564
Cs6 Ge1 3.963(8) 1_455
Cs6 Ge1 3.963(8) 4_655
Cs6 Cs3 4.161(7) 5_544
Cs6 Cs5 4.508(5) 4_655
Cs7 Ge5 3.884(6) 3_565
Cs7 Ge5 3.884(6) 1_545
Cs7 Zn1 3.951(11) 1_556
Cs7 Zn1 3.984(12) 10_655
Cs7 Cs8 4.012(4) 3
Cs7 Cs8 4.012(4) .
Cs7 Ge4 4.038(7) 3_566
Cs7 Ge4 4.038(7) 1_546
Cs7 Ge3 4.059(7) 12_655
Cs7 Ge3 4.059(7) 10_655
Cs7 Ge3 4.128(7) .
Cs7 Ge3 4.128(7) 3
Cs8 Ge5 3.732(6) 3_565
Cs8 Ge3 3.819(6) .
Cs8 Ge1 3.861(8) 12_655
Cs8 Ge2 3.878(6) 12_655
Cs8 Ge3 3.929(7) 12_655
Cs8 Ge4 3.961(7) 3_566
Cs8 Ge1 4.019(7) 1_556
Cs8 Ge1 4.179(7) 7
Cs8 Cs5 4.259(4) 7
Cs8 Cs5 4.279(5) 12_655
Zn1 Ge2 2.643(8) 3
Zn1 Ge2 2.643(8) .
Zn1 Ge3 2.669(8) 10_654
Zn1 Ge3 2.669(8) 12_654
Zn1 Ge4 2.684(8) 3_565
Zn1 Ge4 2.684(8) 1_545
Zn1 Cs7 3.951(11) 1_554
Zn1 Cs7 3.984(12) 10_654
Zn1 Cs4 3.997(11) 1_655
Ge1 Ge3 2.507(8) 12_654
Ge1 Ge2 2.524(8) .
Ge1 Ge4 2.534(8) 3_565
Ge1 Cs5 3.702(6) 7_554
Ge1 Cs8 3.861(8) 12_654
Ge1 Cs6 3.963(8) 1_655
Ge1 Cs8 4.019(7) 1_554
Ge1 Cs8 4.179(7) 7_554
Ge2 Ge4 2.618(6) 3_565
Ge2 Ge3 2.622(6) 12_654
Ge2 Cs8 3.878(6) 12_654
Ge2 Cs6 3.910(6) 1_655
Ge2 Cs4 4.125(5) 1_655
Ge2 Cs7 4.172(7) 10_654
Ge3 Ge1 2.507(8) 12_655
Ge3 Ge4 2.599(7) 10_665
Ge3 Ge2 2.622(6) 12_655
Ge3 Zn1 2.669(8) 10_655
Ge3 Cs8 3.929(7) 12_654
Ge3 Cs7 4.059(7) 10_654
Ge4 Ge1 2.534(8) 3_565
Ge4 Ge3 2.599(7) 10_664
Ge4 Ge2 2.618(6) 3_565
Ge4 Zn1 2.684(8) 1_565
Ge4 Cs3 3.624(6) 1_654
Ge4 Cs1 3.682(6) 1_664
Ge4 Cs6 3.814(6) 2_665
Ge4 Cs8 3.961(7) 3_564
Ge4 Cs7 4.038(7) 1_564
Ge4 Cs4 4.159(6) 1_665
Zn2 Ge6 2.656(10) .
Zn2 Ge6 2.656(10) 2
Zn2 Ge5 2.662(6) 2_665
Zn2 Ge5 2.662(6) 1_445
Zn2 Ge5 2.662(6) 3_465
Zn2 Ge5 2.662(6) 4_645
Zn2 Cs2 3.719(7) 1_455
Zn2 Cs2 3.719(7) 2_655
Ge5 Ge7 2.530(9) 1_655
Ge5 Ge5 2.619(9) 4_755
Ge5 Ge6 2.632(6) 2_665
Ge5 Zn2 2.662(6) 1_665
Ge5 Cs8 3.732(6) 3_565
Ge5 Cs5 3.751(6) 3_565
Ge5 Cs3 3.848(7) 1_655
Ge5 Cs1 3.877(7) 1_665
Ge5 Cs7 3.884(6) 1_565
Ge5 Cs2 3.903(6) 1_565
Ge6 Ge7 2.530(11) 2_565
Ge6 Ge5 2.632(6) 2_665
Ge6 Ge5 2.632(6) 3_465
Ge6 Cs5 3.820(6) 4_655
Ge6 Cs5 3.820(6) 1_455
Ge6 Cs2 3.935(6) 1_455
Ge6 Cs2 3.935(6) 2_655
Ge7 Ge5 2.530(9) 4_655
Ge7 Ge5 2.530(9) 1_455
Ge7 Ge6 2.530(11) 2_565
Ge7 Cs5 3.655(5) 3_465
Ge7 Cs5 3.655(5) 2_665
Ge7 Cs6 3.793(9) 5
Ge7 Cs3 4.092(10) 6_564
